data_7213009
loop_
_publ_author_name
'Bueno, B.'
'Esteve, B.'
'Irurre, J.'
'Brillas, E.'
'Torrelles, X.'
'Rius, J.'
'Alvarez-Larena, A.'
'Piniella, J. F.'
'Alem\'an, C.'
'Juli\'a, L.'

_publ_section_title
;
 Methyl- and methoxy-substituted di[1,4]benzodithiio[2,3-b:2,3-e]pyridines
 as new electron donor compounds: synthesis, molecular structure,
 electrochemical properties, and EPR studies
;
_journal_issue 7
_journal_name_full 'Journal of the Chemical Society, Perkin Transactions 2'
_journal_page_first 1503
_journal_paper_doi 10.1039/a900148d
_journal_year 1999
_chemical_formula_sum 'C21 H17 N O4 S4'
_chemical_formula_weight 475.60
_chemical_name_systematic
; 
 ? 
;
_space_group_IT_number 2
_symmetry_space_group_name_Hall '-P 1'
_symmetry_space_group_name_H-M 'P -1'
_atom_sites_solution_hydrogens geom
_atom_sites_solution_primary direct
_atom_sites_solution_secondary difmap
_audit_creation_method SHELXL
_cell_angle_alpha 70.542(8)
_cell_angle_beta 88.603(8)
_cell_angle_gamma 85.520(8)
_cell_formula_units_Z 1
_cell_length_a 4.8810(10)
_cell_length_b 9.7640(10)
_cell_length_c 11.5820(10)
_cell_measurement_temperature 293(2)
_cell_volume 518.86(13)
_computing_structure_refinement 'SHELXL-93 (Sheldrick, 1993)'
_computing_structure_solution 'SHELXS-86 (Sheldrick, 1990)'
_diffrn_ambient_temperature 293(2)
_diffrn_radiation_monochromator graphite
_diffrn_radiation_source 'fine-focus sealed tube'
_diffrn_radiation_type MoK\a
_diffrn_radiation_wavelength 0.71069
_diffrn_reflns_av_R_equivalents 0.0186
_diffrn_reflns_av_sigmaI/netI 0.0440
_diffrn_reflns_limit_h_max 6
_diffrn_reflns_limit_h_min 0
_diffrn_reflns_limit_k_max 13
_diffrn_reflns_limit_k_min -13
_diffrn_reflns_limit_l_max 16
_diffrn_reflns_limit_l_min -16
_diffrn_reflns_number 3457
_diffrn_reflns_theta_max 30.41
_diffrn_reflns_theta_min 2.38
_exptl_absorpt_coefficient_mu 0.488
_exptl_crystal_density_diffrn 1.522
_exptl_crystal_F_000 246
_refine_diff_density_max 0.246
_refine_diff_density_min -0.261
_refine_diff_density_rms 0.054
_refine_ls_extinction_method none
_refine_ls_goodness_of_fit_all 1.071
_refine_ls_goodness_of_fit_obs 1.239
_refine_ls_matrix_type full
_refine_ls_number_parameters 154
_refine_ls_number_reflns 3121
_refine_ls_number_restraints 0
_refine_ls_restrained_S_all 1.071
_refine_ls_restrained_S_obs 1.239
_refine_ls_R_factor_all 0.0946
_refine_ls_R_factor_obs 0.0444
_refine_ls_shift/esd_max -0.010
_refine_ls_shift/esd_mean 0.001
_refine_ls_structure_factor_coef Fsqd
_refine_ls_weighting_details 'w=1/[\s^2^(Fo^2^)+(0.0340P)^2^+0.2887P] where P=(Fo^2^+2Fc^2^)/3'
_refine_ls_weighting_scheme calc
_refine_ls_wR_factor_all 0.1155
_refine_ls_wR_factor_obs 0.1077
_reflns_number_observed 2079
_reflns_number_total 3121
_reflns_observed_criterion >2sigma(I)
_cod_data_source_file 900148dsup1.cif
_cod_data_source_block 1
_cod_depositor_comments
;
The following automatic conversions were performed:

'_refine_ls_weighting_scheme' value 'calc
w=1/[\s^2^(Fo^2^)+(0.0340P)^2^+0.2887P] where P=(Fo^2^+2Fc^2^)/3' was
changed to 'calc'. New tag '_refine_ls_weighting_details' was
created. The value of the new tag was set to
'w=1/[\s^2^(Fo^2^)+(0.0340P)^2^+0.2887P] where P=(Fo^2^+2Fc^2^)/3'.

Automatic conversion script
Id: cif_fix_values 3143 2015-03-26 13:38:13Z robertas 
;
_cod_database_code 7213009

loop_
_symmetry_equiv_pos_as_xyz
'x, y, z'
'-x, -y, -z'

loop_
_atom_site_aniso_label
_atom_site_aniso_U_11
_atom_site_aniso_U_22
_atom_site_aniso_U_33
_atom_site_aniso_U_23
_atom_site_aniso_U_13
_atom_site_aniso_U_12
S9 0.0401(3) 0.0915(5) 0.0580(4) -0.0487(4) -0.0079(3) 0.0062(3)
S6 0.0895(5) 0.0387(3) 0.0306(3) -0.0113(2) 0.0012(3) -0.0067(3)
O4 0.0673(11) 0.0643(11) 0.0439(9) -0.0283(8) -0.0092(8) 0.0192(9)
O1 0.0675(12) 0.0780(12) 0.0351(8) -0.0270(8) -0.0091(8) 0.0164(10)
N8 0.050(8) 0.030(4) 0.034(6) -0.014(4) 0.001(5) 0.009(4)
C7 0.044(8) 0.073(10) 0.027(6) -0.023(6) -0.004(5) -0.010(6)
C5 0.0535(13) 0.0390(11) 0.0363(10) -0.0139(9) -0.0056(9) -0.0019(10)
C10 0.0469(12) 0.0532(13) 0.0382(10) -0.0204(9) -0.0089(9) 0.0022(10)
C10A 0.0484(13) 0.0530(12) 0.0352(10) -0.0202(9) -0.0017(9) -0.0053(10)
C9A 0.0397(11) 0.0509(12) 0.0407(10) -0.0247(9) 0.0025(9) -0.0077(9)
C5A 0.0523(13) 0.0394(10) 0.0313(9) -0.0154(8) -0.0003(9) -0.0090(9)
C4A 0.0521(13) 0.0443(11) 0.0397(11) -0.0207(9) -0.0009(9) -0.0007(10)
C8A 0.0397(11) 0.0514(12) 0.0319(9) -0.0201(9) 0.0013(8) -0.0031(9)
C6A 0.0468(12) 0.0411(10) 0.0291(9) -0.0152(8) 0.0048(8) -0.0050(9)
C2 0.061(2) 0.074(2) 0.0398(12) -0.0212(12) -0.0100(11) -0.0043(14)
C3 0.072(2) 0.064(2) 0.059(2) -0.0321(14) -0.0141(14) 0.0181(15)

loop_
_atom_site_label
_atom_site_type_symbol
_atom_site_fract_x
_atom_site_fract_y
_atom_site_fract_z
_atom_site_U_iso_or_equiv
_atom_site_thermal_displace_type
_atom_site_occupancy
_atom_site_calc_flag
_atom_site_refinement_flags
S9 S 0.13604(13) 0.41859(9) 0.31823(6) 0.0577(2) Uani 1 d .
S6 S 0.5752(2) 0.18125(6) 0.49480(5) 0.0529(2) Uani 1 d .
O4 O 0.9029(4) 0.0667(2) 0.10824(15) 0.0571(5) Uani 1 d .
O1 O 0.5428(4) 0.2490(2) -0.03065(14) 0.0592(5) Uani 1 d .
N8 N 0.3158(38) 0.6061(14) 0.4253(16) 0.038(4) Uani 0.50 d P
C7 C 0.3079(49) 0.5958(20) 0.4219(20) 0.046(5) Uani 0.50 d P
H7 H 0.1781(49) 0.6616(20) 0.3709(20) 0.044(13) Uiso 0.50 calc PR
C5 C 0.7490(5) 0.1285(2) 0.2874(2) 0.0426(5) Uani 1 d .
H5 H 0.8811(5) 0.0637(2) 0.3377(2) 0.046(6) Uiso 1 calc R
C10 C 0.3638(5) 0.3283(3) 0.1361(2) 0.0450(5) Uani 1 d .
H10 H 0.2384(5) 0.3973(3) 0.0852(2) 0.052(7) Uiso 1 calc R
C10A C 0.5398(5) 0.2438(3) 0.0883(2) 0.0440(5) Uani 1 d .
C9A C 0.3725(4) 0.3109(2) 0.2609(2) 0.0412(5) Uani 1 d .
C5A C 0.5635(5) 0.2110(2) 0.3358(2) 0.0398(5) Uani 1 d .
C4A C 0.7371(5) 0.1429(2) 0.1645(2) 0.0438(5) Uani 1 d .
C8A C 0.3480(4) 0.4651(2) 0.4185(2) 0.0395(5) Uani 1 d .
C6A C 0.5353(5) 0.3618(2) 0.4954(2) 0.0381(4) Uani 1 d .
C2 C 0.3192(6) 0.3278(3) -0.1066(2) 0.0572(7) Uani 1 d .
H21 H 0.3403(6) 0.3184(3) -0.1862(2) 0.075(9) Uiso 1 calc R
H22 H 0.3164(6) 0.4288(3) -0.1138(2) 0.086(11) Uiso 1 calc R
H23 H 0.1499(6) 0.2896(3) -0.0709(2) 0.066(9) Uiso 1 calc R
C3 C 1.0879(6) -0.0460(3) 0.1830(3) 0.0632(8) Uani 1 d .
H31 H 1.1939(6) -0.0910(3) 0.1326(3) 0.097(11) Uiso 1 calc R
H32 H 0.9857(6) -0.1176(3) 0.2418(3) 0.058(8) Uiso 1 calc R
H33 H 1.2089(6) -0.0055(3) 0.2250(3) 0.060(8) Uiso 1 calc R

loop_
_atom_type_symbol
_atom_type_description
_atom_type_scat_dispersion_real
_atom_type_scat_dispersion_imag
_atom_type_scat_source
S S 0.1246 0.1234 'International Tables Vol C Tables 4.2.6.8 and 6.1.1.4'
O O 0.0106 0.0060 'International Tables Vol C Tables 4.2.6.8 and 6.1.1.4'
N N 0.0061 0.0033 'International Tables Vol C Tables 4.2.6.8 and 6.1.1.4'
C C 0.0033 0.0016 'International Tables Vol C Tables 4.2.6.8 and 6.1.1.4'
H H 0.0000 0.0000 'International Tables Vol C Tables 4.2.6.8 and 6.1.1.4'

loop_
_geom_angle_atom_site_label_1
_geom_angle_atom_site_label_2
_geom_angle_atom_site_label_3
_geom_angle
_geom_angle_site_symmetry_1
_geom_angle_site_symmetry_3
C8A S9 C9A 100.91(10) . .
C6A S6 C5A 100.63(10) . .
C4A O4 C3 117.5(2) . .
C10A O1 C2 117.7(2) . .
C6A N8 C8A 118.9(10) 2_666 .
C8A C7 C6A 119.2(15) . 2_666
C8A C7 H7 120.4(10) . .
C6A C7 H7 120.4(7) 2_666 .
C4A C5 C5A 120.2(2) . .
C4A C5 H5 119.91(14) . .
C5A C5 H5 119.91(12) . .
C10A C10 C9A 120.4(2) . .
C10A C10 H10 119.82(13) . .
C9A C10 H10 119.82(13) . .
O1 C10A C10 125.0(2) . .
O1 C10A C4A 115.1(2) . .
C10 C10A C4A 119.9(2) . .
C5A C9A C10 119.7(2) . .
C5A C9A S9 121.7(2) . .
C10 C9A S9 118.5(2) . .
C9A C5A C5 120.3(2) . .
C9A C5A S6 121.3(2) . .
C5 C5A S6 118.4(2) . .
O4 C4A C5 125.2(2) . .
O4 C4A C10A 115.3(2) . .
C5 C4A C10A 119.5(2) . .
C7 C8A C6A 122.3(10) . .
C7 C8A N8 2.7(18) . .
C6A C8A N8 119.7(7) . .
C7 C8A S9 116.5(10) . .
C6A C8A S9 121.1(2) . .
N8 C8A S9 119.1(7) . .
N8 C6A C8A 121.4(5) 2_666 .
N8 C6A C7 2.9(12) 2_666 2_666
C8A C6A C7 118.5(7) . 2_666
N8 C6A S6 116.9(5) 2_666 .
C8A C6A S6 121.7(2) . .
C7 C6A S6 119.8(7) 2_666 .
O1 C2 H21 109.47(12) . .
O1 C2 H22 109.47(14) . .
H21 C2 H22 109.5 . .
O1 C2 H23 109.47(14) . .
H21 C2 H23 109.5 . .
H22 C2 H23 109.5 . .
O4 C3 H31 109.47(13) . .
O4 C3 H32 109.5(2) . .
H31 C3 H32 109.5 . .
O4 C3 H33 109.47(14) . .
H31 C3 H33 109.5 . .
H32 C3 H33 109.5 . .

loop_
_geom_bond_atom_site_label_1
_geom_bond_atom_site_label_2
_geom_bond_distance
_geom_bond_site_symmetry_2
S9 C8A 1.763(2) .
S9 C9A 1.765(2) .
S6 C6A 1.761(2) .
S6 C5A 1.768(2) .
O4 C4A 1.356(3) .
O4 C3 1.423(3) .
O1 C10A 1.362(2) .
O1 C2 1.421(3) .
N8 C6A 1.31(2) 2_666
N8 C8A 1.402(13) .
C7 C8A 1.29(2) .
C7 C6A 1.42(2) 2_666
C7 H7 0.93 .
C5 C4A 1.385(3) .
C5 C5A 1.395(3) .
C5 H5 0.93 .
C10 C10A 1.377(3) .
C10 C9A 1.399(3) .
C10 H10 0.93 .
C10A C4A 1.411(3) .
C9A C5A 1.381(3) .
C8A C6A 1.394(3) .
C6A N8 1.31(2) 2_666
C6A C7 1.42(2) 2_666
C2 H21 0.96 .
C2 H22 0.96 .
C2 H23 0.96 .
C3 H31 0.96 .
C3 H32 0.96 .
C3 H33 0.96 .
